data_2010280
loop_
_publ_author_name
'Shanmuga Sundara Raj, S.'
'Velmurugan, D.'
'Subramanian, E.'
'Kandaswamy, M.'

_publ_section_title
;
 4-Chloro-2,6-bis(morpholinomethyl)phenol
;
_journal_issue 12
_journal_name_full 'Acta Crystallographica Section C'
_journal_page_first 2009
_journal_page_last 2010
_journal_paper_doi 10.1107/S0108270194000351
_journal_volume 50
_journal_year 1994
_chemical_formula_sum 'C16 H23 Cl N2 O3'
_chemical_formula_weight 326.82
_symmetry_cell_setting monoclinic
_symmetry_space_group_name_Hall '-P 2ybc'
_symmetry_space_group_name_H-M 'P 1 21/c 1'
_atom_type_scat_source 'SHELX76 (Sheldrick, 1976)'
_cell_angle_alpha 90.
_cell_angle_beta 94.65(2)
_cell_angle_gamma 90.
_cell_formula_units_Z 4
_cell_length_a 10.798(2)
_cell_length_b 10.771(3)
_cell_length_c 14.235(4)
_cell_measurement_reflns_used 22
_cell_measurement_temperature 295
_cell_measurement_theta_max 25
_cell_measurement_theta_min 15
_cell_volume 1650.2(7)
_diffrn_measurement_device 'Enraf-Nonius CAD4'
_diffrn_measurement_method \w/2\q
_diffrn_radiation_type CuK\a
_diffrn_radiation_wavelength 1.5418
_diffrn_reflns_av_R_equivalents 0.013
_diffrn_reflns_limit_h_max 13
_diffrn_reflns_limit_h_min -13
_diffrn_reflns_limit_k_max 13
_diffrn_reflns_limit_k_min 0
_diffrn_reflns_limit_l_max 17
_diffrn_reflns_limit_l_min 0
_diffrn_reflns_number 3329
_diffrn_reflns_theta_max 70
_diffrn_standards_decay_% <=1.35
_diffrn_standards_interval_time 120
_diffrn_standards_number 3
_exptl_absorpt_coefficient_mu 2.18
_exptl_absorpt_correction_T_max 0.999
_exptl_absorpt_correction_T_min 0.984
_exptl_absorpt_correction_type empirical
_exptl_crystal_colour white
_exptl_crystal_density_diffrn 1.32
_exptl_crystal_description needle
_exptl_crystal_size_max 0.25
_exptl_crystal_size_mid 0.22
_exptl_crystal_size_min 0.15
_refine_diff_density_max 0.231
_refine_diff_density_min -0.347
_refine_ls_extinction_method none
_refine_ls_goodness_of_fit_obs 0.73
_refine_ls_hydrogen_treatment refall
_refine_ls_number_parameters 291
_refine_ls_number_reflns 2803
_refine_ls_R_factor_obs 0.052
_refine_ls_shift/esd_max 0.001
_refine_ls_structure_factor_coef F
_refine_ls_weighting_details 'w = 1/[\s^2^(F) + 0.024F^2^]'
_refine_ls_weighting_scheme calc
_refine_ls_wR_factor_obs 0.076
_reflns_number_observed 2803
_reflns_number_total 3065
_reflns_observed_criterion I>=3\s(I)
_cod_data_source_file ha1066.cif
_cod_data_source_block ha1066a
_cod_depositor_comments
;
The following automatic conversions were performed:

'_refine_ls_weighting_scheme' value '1/[\s^2^(F) + 0.024F^2^]' was
changed to 'calc'. New tag '_refine_ls_weighting_details' was
created. The value of the new tag was set to 'w = 1/[\s^2^(F) +
0.024F^2^]'.

Automatic conversion script
Id: cif_fix_values 3143 2015-03-26 13:38:13Z robertas 
;
_cod_original_cell_volume 1650.1(7)
_cod_original_sg_symbol_H-M 'P 21/c'
_cod_original_formula_sum 'C16 H23 Cl1 N2 O3'
_cod_database_code 2010280

loop_
_atom_site_label
_atom_site_fract_x
_atom_site_fract_y
_atom_site_fract_z
C1 .6172(2) -.08090(10) .71170(10)
C2 .6024(2) .00470(10) .78420(10)
C3 .7052(2) .0648(2) .82680(10)
C4 .8213(2) .0408(2) .79510(10)
C5 .8358(2) -.0405(2) .72220(10)
C6 .7349(2) -.10320(10) .67930(10)
C7 .4747(2) .03210(10) .81390(10)
N8 .40430(10) -.08170(10) .83140(10)
C9 .2819(2) -.0485(2) .86170(10)
C10 .2108(2) -.1633(2) .8847(2)
O11 .27630(10) -.23400(10) .95660(10)
C12 .3934(2) -.2694(2) .92670(10)
C13 .4703(2) -.15800(10) .90490(10)
C14 .7508(2) -.1927(2) .59970(10)
N15 .82010(10) -.13700(10) .52620(10)
C16 .8469(2) -.2296(2) .45580(10)
C17 .9164(2) -.1704(2) .38000(10)
O18 .8489(2) -.0706(2) .33560(10)
C19 .8226(3) .0197(2) .40390(10)
C20 .7503(2) -.0359(2) .47930(10)
O21 .51670(10) -.14410(10) .67140(10)
Cl .94920(10) .11780(10) .85030(10)
H3 .700(2) .122(2) .874(2)
H5 .925(2) -.052(2) .701(2)
H71 .428(3) .075(2) .763(2)
H72 .478(2) .085(2) .867(2)
H91 .282(2) -.003(2) .924(2)
H92 .238(2) -.012(2) .808(2)
H101 .190(3) -.214(2) .823(2)
H102 .127(3) -.143(3) .916(2)
H121 .441(3) -.323(3) .983(2)
H122 .383(2) -.326(2) .871(2)
H131 .552(2) -.191(2) .876(2)
H132 .485(2) -.114(2) .959(2)
H141 .654(3) -.225(2) .580(2)
H142 .805(3) -.266(3) .626(2)
H161 .898(3) -.288(3) .482(2)
H162 .758(3) -.265(3) .414(2)
H171 .923(3) -.233(3) .326(2)
H172 .998(3) -.131(3) .408(2)
H191 .907(2) .065(2) .440(2)
H192 .781(3) .081(2) .368(2)
H201 .653(3) -.083(3) .448(2)
H202 .737(2) .033(2) .529(2)
H21 .427(2) -.154(2) .686(2)

loop_
_geom_angle_atom_site_label_1
_geom_angle_atom_site_label_2
_geom_angle_atom_site_label_3
_geom_angle
_geom_angle_publ_flag
C6 C1 O21 119.00(10) yes
C2 C1 O21 120.1(2) yes
C2 C1 C6 120.9(2) yes
C1 C2 C7 119.9(2) yes
C1 C2 C3 119.7(2) yes
C3 C2 C7 120.50(10) yes
C2 C3 C4 118.9(2) yes
C3 C4 Cl 117.9(2) yes
C3 C4 C5 121.6(2) yes
C5 C4 Cl 120.5(2) yes
C4 C5 C6 120.7(2) yes
C1 C6 C5 118.2(2) yes
C5 C6 C14 120.7(2) yes
C1 C6 C14 121.1(2) yes
C2 C7 N8 112.40(10) yes
C7 N8 C13 111.00(10) yes
C7 N8 C9 109.70(10) yes
C9 N8 C13 108.90(10) yes
N8 C9 C10 110.6(2) yes
C9 C10 O11 111.4(2) yes
C10 O11 C12 109.4(2) yes
O11 C12 C13 111.6(2) yes
N8 C13 C12 110.40(10) yes
C6 C14 N15 111.80(10) yes
C14 N15 C20 111.0(2) yes
C14 N15 C16 110.60(10) yes
C16 N15 C20 108.70(10) yes
N15 C16 C17 109.9(2) yes
C16 C17 O18 111.9(2) yes
C17 O18 C19 109.8(2) yes
O18 C19 C20 111.2(2) yes
N15 C20 C19 110.3(2) yes

loop_
_geom_bond_atom_site_label_1
_geom_bond_atom_site_label_2
_geom_bond_distance
_geom_bond_publ_flag
C1 C2 1.403(2) yes
C1 C6 1.408(3) yes
C1 O21 1.367(2) yes
C2 C3 1.382(3) yes
C2 C7 1.504(3) yes
C3 C4 1.391(3) yes
C4 C5 1.377(3) yes
C4 Cl 1.742(2) yes
C5 C6 1.381(3) yes
C6 C14 1.508(2) yes
C7 N8 1.474(2) yes
N8 C9 1.468(2) yes
N8 C13 1.468(2) yes
C9 C10 1.506(3) yes
C10 O11 1.418(3) yes
O11 C12 1.419(2) yes
C12 C13 1.506(3) yes
C14 N15 1.464(2) yes
N15 C16 1.460(2) yes
N15 C20 1.455(2) yes
C16 C17 1.506(3) yes
C17 O18 1.418(3) yes
O18 C19 1.420(3) yes
C19 C20 1.502(3) yes
C3 H3 .92(3) no
C5 H5 1.04(2) no
C7 H71 .97(3) no
C7 H72 .94(3) no
C9 H91 1.01(3) no
C9 H92 .95(3) no
C10 H101 1.04(3) no
C10 H102 1.06(3) no
C12 H121 1.08(3) no
C12 H122 1.00(3) no
C13 H131 1.06(2) no
C13 H132 .91(3) no
C14 H141 1.12(3) no
C14 H142 1.03(3) no
C16 H161 .90(3) no
C16 H162 1.15(3) no
C17 H171 1.03(3) no
C17 H172 1.03(3) no
C19 H191 1.12(2) no
C19 H192 .93(2) no
C20 H201 1.22(3) no
C20 H202 1.04(3) no
O21 H21 1.01(2) no

loop_
_geom_torsion_atom_site_label_1
_geom_torsion_atom_site_label_2
_geom_torsion_atom_site_label_3
_geom_torsion_atom_site_label_4
_geom_torsion
_geom_torsion_publ_flag
C9 N8 C13 C12 55.3(2) yes
C13 N8 C9 C10 -55.5(2) yes
N8 C9 C10 O11 58.5(2) yes
C9 C10 O11 C12 -59.3(2) yes
C10 O11 C12 C13 59.3(2) yes
O11 C12 C13 N8 -58.3(2) yes
C16 N15 C20 C19 -57.8(2) yes
C20 N15 C16 C17 57.0(2) yes
N15 C16 C17 O18 -58.0(2) yes
C16 C17 O18 C19 57.8(2) yes
C17 O18 C19 C20 -58.1(3) yes
O18 C19 C20 N15 59.2(2) yes
